data_7239544
loop_
_publ_author_name
'Qian, Jinjie'
'Jiang, Feilong'
'Su, Kongzhao'
'Pan, Jie'
'Zhang, Linjie'
'Li, Xingjun'
'Yuan, Daqiang'
'Hong, Maochun'

_publ_section_title
;
 Sorption behaviour in a unique 3,12-connected zinc--organic framework
 with 2.4 nm cages
;
_journal_issue 36
_journal_name_full 'Journal of Materials Chemistry A'
_journal_page_first 10631
_journal_paper_doi 10.1039/c3ta12391j
_journal_volume 1
_journal_year 2013
_chemical_formula_sum 'C11 H5 N0.5 O3 Zn0.75'
_chemical_formula_weight 241.18
_space_group_IT_number 204
_space_group_name_Hall '-I 2 2 3'
_space_group_name_H-M_alt 'I m -3'
_symmetry_cell_setting cubic
_symmetry_space_group_name_H-M 'I m -3'
_atom_sites_solution_hydrogens geom
_atom_sites_solution_primary direct
_atom_sites_solution_secondary difmap
_audit_creation_method SHELXL-97
_cell_angle_alpha 90.00
_cell_angle_beta 90.00
_cell_angle_gamma 90.00
_cell_formula_units_Z 48
_cell_length_a 27.3685(2)
_cell_length_b 27.3685(2)
_cell_length_c 27.3685(2)
_cell_measurement_reflns_used 13499
_cell_measurement_temperature 173(2)
_cell_measurement_theta_max 72.8220
_cell_measurement_theta_min 3.9270
_cell_volume 20500.0(3)
_computing_cell_refinement
;
CrysAlisPro, Agilent Technologies,
Version 1.171.36.28 (release 01-02-2013 CrysAlis171 .NET)
(compiled Feb  1 2013,16:14:44)
;
_computing_data_collection
;
CrysAlisPro, Agilent Technologies,
Version 1.171.36.28 (release 01-02-2013 CrysAlis171 .NET)
(compiled Feb  1 2013,16:14:44)
;
_computing_data_reduction
;
CrysAlisPro, Agilent Technologies,
Version 1.171.36.28 (release 01-02-2013 CrysAlis171 .NET)
(compiled Feb  1 2013,16:14:44)
;
_computing_molecular_graphics SHELXTL
_computing_publication_material SHELXTL
_computing_structure_refinement 'SHELXL-97 (Sheldrick, 1997)'
_computing_structure_solution 'SHELXS-97 (Sheldrick, 1990)'
_diffrn_ambient_temperature 173(2)
_diffrn_detector_area_resol_mean 5.2797
_diffrn_measured_fraction_theta_full 0.966
_diffrn_measured_fraction_theta_max 0.966
_diffrn_measurement_device_type 'SuperNova, Dual, Cu at zero, Atlas'
_diffrn_radiation_monochromator mirror
_diffrn_radiation_source 'SuperNova (Cu) X-ray Source'
_diffrn_radiation_type 'Cu K\a'
_diffrn_radiation_wavelength 1.54184
_diffrn_reflns_av_R_equivalents 0.0190
_diffrn_reflns_av_sigmaI/netI 0.0110
_diffrn_reflns_limit_h_max 32
_diffrn_reflns_limit_h_min -20
_diffrn_reflns_limit_k_max 22
_diffrn_reflns_limit_k_min -22
_diffrn_reflns_limit_l_max 31
_diffrn_reflns_limit_l_min -22
_diffrn_reflns_number 16467
_diffrn_reflns_theta_full 67.39
_diffrn_reflns_theta_max 67.39
_diffrn_reflns_theta_min 3.96
_exptl_absorpt_coefficient_mu 1.571
_exptl_absorpt_correction_T_max 0.9256
_exptl_absorpt_correction_T_min 0.8846
_exptl_absorpt_correction_type multi-scan
_exptl_crystal_colour colorless
_exptl_crystal_density_diffrn 0.938
_exptl_crystal_density_meas ?
_exptl_crystal_density_method 'not measured'
_exptl_crystal_description block
_exptl_crystal_F_000 5808
_exptl_crystal_size_max 0.08
_exptl_crystal_size_mid 0.06
_exptl_crystal_size_min 0.05
_platon_squeeze_details
;
;
_refine_diff_density_max 1.674
_refine_diff_density_min -1.905
_refine_diff_density_rms 0.102
_refine_ls_extinction_method none
_refine_ls_goodness_of_fit_ref 1.086
_refine_ls_hydrogen_treatment mixed
_refine_ls_matrix_type full
_refine_ls_number_parameters 162
_refine_ls_number_reflns 3190
_refine_ls_number_restraints 6
_refine_ls_restrained_S_all 1.092
_refine_ls_R_factor_all 0.0841
_refine_ls_R_factor_gt 0.0799
_refine_ls_shift/su_max 0.000
_refine_ls_shift/su_mean 0.000
_refine_ls_structure_factor_coef Fsqd
_refine_ls_weighting_details 'calc w=1/[\s^2^(Fo^2^)+(0.1863P)^2^+29.2467P] where P=(Fo^2^+2Fc^2^)/3'
_refine_ls_weighting_scheme calc
_refine_ls_wR_factor_gt 0.2435
_refine_ls_wR_factor_ref 0.2527
_reflns_number_gt 2820
_reflns_number_total 3190
_reflns_threshold_expression >2sigma(I)
_cod_data_source_file c3ta12391j.txt
_cod_data_source_block FJI-2
_cod_depositor_comments
;
The following automatic conversions were performed:

data item '_exptl_absorpt_correction_type' value 'Multi-scan' was
changed to 'multi-scan' in accordance with the
/home/saulius/struct/COD-crude-data/automatic-downloads/DataCite-retrospective/RSC/depositions/lib/dictionaries/cif_core.dic
dictionary named 'cif_core.dic' version 2.4.2 last updated on
2011-04-26.

data item '_symmetry_cell_setting' value 'Cubic' was changed to
'cubic' in accordance with the
/home/saulius/struct/COD-crude-data/automatic-downloads/DataCite-retrospective/RSC/depositions/lib/dictionaries/cif_core.dic
dictionary named 'cif_core.dic' version 2.4.2 last updated on
2011-04-26.

data item '_exptl_crystal_density_meas' value 'not measured' was
changed to '?' -- the value is perceived as not measured.

Automatic conversion script
Id: cif_fix_values 6909 2019-04-08 15:41:33Z antanas 
;
_cod_original_sg_symbol_H-M Im-3
_cod_original_formula_sum 'C11 H5 N0.50 O3 Zn0.75'
_cod_database_code 7239544

loop_
_symmetry_equiv_pos_as_xyz
'x, y, z'
'z, x, y'
'y, z, x'
'-y, -z, x'
'z, -x, -y'
'-y, z, -x'
'-z, -x, y'
'-z, x, -y'
'y, -z, -x'
'-x, -y, z'
'x, -y, -z'
'-x, y, -z'
'x+1/2, y+1/2, z+1/2'
'z+1/2, x+1/2, y+1/2'
'y+1/2, z+1/2, x+1/2'
'-y+1/2, -z+1/2, x+1/2'
'z+1/2, -x+1/2, -y+1/2'
'-y+1/2, z+1/2, -x+1/2'
'-z+1/2, -x+1/2, y+1/2'
'-z+1/2, x+1/2, -y+1/2'
'y+1/2, -z+1/2, -x+1/2'
'-x+1/2, -y+1/2, z+1/2'
'x+1/2, -y+1/2, -z+1/2'
'-x+1/2, y+1/2, -z+1/2'
'-x, -y, -z'
'-z, -x, -y'
'-y, -z, -x'
'y, z, -x'
'-z, x, y'
'y, -z, x'
'z, x, -y'
'z, -x, y'
'-y, z, x'
'x, y, -z'
'-x, y, z'
'x, -y, z'
'-x+1/2, -y+1/2, -z+1/2'
'-z+1/2, -x+1/2, -y+1/2'
'-y+1/2, -z+1/2, -x+1/2'
'y+1/2, z+1/2, -x+1/2'
'-z+1/2, x+1/2, y+1/2'
'y+1/2, -z+1/2, x+1/2'
'z+1/2, x+1/2, -y+1/2'
'z+1/2, -x+1/2, y+1/2'
'-y+1/2, z+1/2, x+1/2'
'x+1/2, y+1/2, -z+1/2'
'-x+1/2, y+1/2, z+1/2'
'x+1/2, -y+1/2, z+1/2'

loop_
_atom_site_label
_atom_site_type_symbol
_atom_site_fract_x
_atom_site_fract_y
_atom_site_fract_z
_atom_site_U_iso_or_equiv
_atom_site_adp_type
_atom_site_occupancy
_atom_site_symmetry_multiplicity
_atom_site_calc_flag
_atom_site_refinement_flags
Zn1 Zn 0.5000 0.16598(3) 0.0000 0.0329(3) Uani 1 4 d S
Zn2 Zn 0.5000 0.05910(3) 0.06332(4) 0.0610(4) Uani 1 2 d S
O1 O 0.44591(10) 0.16687(10) 0.05364(11) 0.0538(7) Uani 1 1 d .
O2 O 0.44185(12) 0.09395(11) 0.09009(13) 0.0703(10) Uani 1 1 d .
O5 O 0.5000 0.09046(15) 0.0000 0.0413(10) Uani 1 4 d S
O6 O 0.5000 0.3919(3) 0.0000 0.080(2) Uani 1 4 d S
C1 C 0.42764(14) 0.13697(13) 0.08115(15) 0.0491(9) Uani 1 1 d .
C2 C 0.38267(14) 0.15268(13) 0.10968(14) 0.0485(9) Uani 1 1 d .
C3 C 0.36987(16) 0.20171(14) 0.11207(17) 0.0587(11) Uani 1 1 d .
H3 H 0.3895 0.2254 0.0961 0.070 Uiso 1 1 calc R
C4 C 0.32885(16) 0.21633(15) 0.13751(17) 0.0607(11) Uani 1 1 d .
H4 H 0.3213 0.2501 0.1400 0.073 Uiso 1 1 calc R
C5 C 0.29836(14) 0.18198(15) 0.15954(15) 0.0542(10) Uani 1 1 d .
C6 C 0.31111(16) 0.13314(14) 0.15688(16) 0.0563(10) Uani 1 1 d .
H6 H 0.2909 0.1093 0.1720 0.068 Uiso 1 1 calc R
C7 C 0.35350(15) 0.11845(14) 0.13206(15) 0.0558(10) Uani 1 1 d .
H7 H 0.3621 0.0848 0.1307 0.067 Uiso 1 1 calc R
C8 C 0.25398(15) 0.19783(15) 0.18669(15) 0.0561(11) Uani 1 1 d .
C9 C 0.23842(16) 0.17167(15) 0.22763(16) 0.0568(10) Uani 1 1 d .
H9 H 0.2558 0.1433 0.2375 0.068 Uiso 1 1 calc R
C12 C 0.5000 0.2695(3) 0.0484(3) 0.078(2) Uani 1 2 d S
C10 C 0.5439(6) 0.2653(6) -0.0257(7) 0.127(7) Uani 0.50 1 d P
C13 C 0.5000 0.3255(3) 0.0463(3) 0.094(3) Uani 1 2 d SU
C11 C 0.5446(4) 0.3243(6) -0.0200(6) 0.122(7) Uani 0.50 1 d P
N1 N 0.5000 0.2466(2) 0.0000 0.0533(16) Uani 1 4 d S
N2 N 0.5000 0.3394(3) 0.0000 0.0652(19) Uani 1 4 d S
O3 O 0.4521(4) 0.0000 0.0313(3) 0.145(3) Uani 1 2 d S

loop_
_atom_site_aniso_label
_atom_site_aniso_U_11
_atom_site_aniso_U_22
_atom_site_aniso_U_33
_atom_site_aniso_U_23
_atom_site_aniso_U_13
_atom_site_aniso_U_12
Zn1 0.0257(4) 0.0403(5) 0.0328(5) 0.000 0.000 0.000
Zn2 0.0365(4) 0.0533(5) 0.0931(7) 0.0198(4) 0.000 0.000
O1 0.0512(14) 0.0428(13) 0.0675(17) 0.0016(12) 0.0249(13) 0.0044(11)
O2 0.0664(18) 0.0558(17) 0.089(2) 0.0246(16) 0.0332(17) 0.0249(14)
O5 0.035(2) 0.027(2) 0.062(3) 0.000 0.000 0.000
O6 0.055(3) 0.074(4) 0.111(6) 0.000 0.000 0.000
C1 0.0445(18) 0.0464(19) 0.056(2) 0.0077(16) 0.0112(16) 0.0045(15)
C2 0.0511(19) 0.0457(18) 0.0488(19) 0.0083(15) 0.0094(16) 0.0118(15)
C3 0.064(2) 0.0454(19) 0.066(2) 0.0122(18) 0.030(2) 0.0089(17)
C4 0.066(2) 0.046(2) 0.070(2) 0.0148(18) 0.029(2) 0.0196(18)
C5 0.051(2) 0.054(2) 0.058(2) 0.0185(17) 0.0215(17) 0.0145(17)
C6 0.060(2) 0.0455(19) 0.064(2) 0.0139(17) 0.0244(19) 0.0074(17)
C7 0.057(2) 0.0462(19) 0.064(2) 0.0127(17) 0.0205(19) 0.0162(17)
C8 0.057(2) 0.055(2) 0.057(2) 0.0178(17) 0.0251(18) 0.0202(17)
C9 0.054(2) 0.055(2) 0.062(2) 0.0251(18) 0.0175(18) 0.0193(17)
C12 0.091(6) 0.063(4) 0.079(5) -0.016(3) 0.000 0.000
C10 0.107(10) 0.091(9) 0.182(17) -0.017(9) 0.084(11) -0.027(8)
C13 0.146(7) 0.065(4) 0.071(4) 0.003(3) 0.000 0.000
C11 0.052(5) 0.158(12) 0.157(15) 0.097(11) -0.003(6) -0.024(6)
N1 0.080(5) 0.045(3) 0.034(3) 0.000 0.000 0.000
N2 0.067(5) 0.060(4) 0.069(5) 0.000 0.000 0.000
O3 0.184(9) 0.137(7) 0.116(6) 0.000 -0.029(6) 0.000

loop_
_atom_type_symbol
_atom_type_description
_atom_type_scat_dispersion_real
_atom_type_scat_dispersion_imag
_atom_type_scat_source
C C 0.0181 0.0091 'International Tables Vol C Tables 4.2.6.8 and 6.1.1.4'
N N 0.0311 0.0180 'International Tables Vol C Tables 4.2.6.8 and 6.1.1.4'
O O 0.0492 0.0322 'International Tables Vol C Tables 4.2.6.8 and 6.1.1.4'
Zn Zn -1.5491 0.6778 'International Tables Vol C Tables 4.2.6.8 and 6.1.1.4'
H H 0.0000 0.0000 'International Tables Vol C Tables 4.2.6.8 and 6.1.1.4'

loop_
_geom_angle_atom_site_label_1
_geom_angle_atom_site_label_2
_geom_angle_atom_site_label_3
_geom_angle
_geom_angle_site_symmetry_1
_geom_angle_site_symmetry_3
O5 Zn1 O1 90.67(8) . 34
O5 Zn1 O1 90.67(8) . 12_655
O1 Zn1 O1 90.47(18) 34 12_655
O5 Zn1 O1 90.67(8) . 35_655
O1 Zn1 O1 178.66(15) 34 35_655
O1 Zn1 O1 89.51(18) 12_655 35_655
O5 Zn1 O1 90.67(8) . .
O1 Zn1 O1 89.51(18) 34 .
O1 Zn1 O1 178.66(15) 12_655 .
O1 Zn1 O1 90.47(18) 35_655 .
O5 Zn1 N1 180.0 . .
O1 Zn1 N1 89.33(8) 34 .
O1 Zn1 N1 89.33(8) 12_655 .
O1 Zn1 N1 89.33(8) 35_655 .
O1 Zn1 N1 89.33(8) . .
O5 Zn2 O2 96.72(12) . 35_655
O5 Zn2 O2 96.72(12) . .
O2 Zn2 O2 105.9(2) 35_655 .
O5 Zn2 O6 153.5(2) . 38
O2 Zn2 O6 99.16(14) 35_655 38
O2 Zn2 O6 99.16(14) . 38
O5 Zn2 O3 88.3(2) . .
O2 Zn2 O3 161.4(2) 35_655 .
O2 Zn2 O3 91.3(3) . .
O6 Zn2 O3 70.4(2) 38 .
O5 Zn2 O3 88.3(2) . 10_655
O2 Zn2 O3 91.3(3) 35_655 10_655
O2 Zn2 O3 161.4(2) . 10_655
O6 Zn2 O3 70.4(2) 38 10_655
O3 Zn2 O3 70.9(5) . 10_655
C1 O1 Zn1 135.9(3) . .
C1 O2 Zn2 128.3(3) . .
Zn2 O5 Zn2 127.3(2) 34 .
Zn2 O5 Zn1 116.34(11) 34 .
Zn2 O5 Zn1 116.34(11) . .
N2 O6 Zn2 127.15(18) . 42_554
N2 O6 Zn2 127.15(18) . 39
Zn2 O6 Zn2 105.7(4) 42_554 39
O1 C1 O2 128.2(4) . .
O1 C1 C2 117.4(3) . .
O2 C1 C2 114.4(3) . .
C7 C2 C3 119.4(3) . .
C7 C2 C1 120.4(3) . .
C3 C2 C1 120.1(3) . .
C4 C3 C2 120.6(4) . .
C4 C3 H3 119.7 . .
C2 C3 H3 119.7 . .
C3 C4 C5 120.6(4) . .
C3 C4 H4 119.7 . .
C5 C4 H4 119.7 . .
C6 C5 C4 118.5(3) . .
C6 C5 C8 120.9(4) . .
C4 C5 C8 120.5(4) . .
C5 C6 C7 120.7(4) . .
C5 C6 H6 119.6 . .
C7 C6 H6 119.6 . .
C2 C7 C6 120.0(3) . .
C2 C7 H7 120.0 . .
C6 C7 H7 120.0 . .
C9 C8 C9 119.3(3) 2 .
C9 C8 C5 120.7(3) 2 .
C9 C8 C5 120.0(3) . .
C8 C9 C8 120.6(3) 3 .
C8 C9 H9 119.7 3 .
C8 C9 H9 119.7 . .
C10 C12 C10 124.5(14) 12_655 34
C10 C12 N1 63.3(7) 12_655 .
C10 C12 N1 63.3(7) 34 .
C10 C12 C13 93.9(8) 12_655 .
C10 C12 C13 93.9(8) 34 .
N1 C12 C13 113.2(7) . .
C10 C10 C12 117.2(7) 34 34
C10 C10 N1 61.7(8) 34 .
C12 C10 N1 61.9(7) 34 .
C10 C10 C11 84.5(9) 34 .
C12 C10 C11 88.2(12) 34 .
N1 C10 C11 107.9(10) . .
C10 C10 C11 52.2(7) 34 34
C12 C10 C11 102.7(10) 34 34
N1 C10 C11 89.4(8) . 34
C11 C10 C11 32.3(11) . 34
N2 C13 C11 61.3(8) . 12_655
N2 C13 C11 61.3(8) . 34
C11 C13 C11 118.9(14) 12_655 34
N2 C13 C12 108.9(8) . .
C11 C13 C12 89.8(8) 12_655 .
C11 C13 C12 89.8(8) 34 .
C11 C11 N2 66.9(6) 34 .
C11 C11 C13 120.5(7) 34 34
N2 C11 C13 56.1(5) . 34
C11 C11 C10 95.5(9) 34 .
N2 C11 C10 108.7(9) . .
C13 C11 C10 87.9(12) 34 .
C11 C11 C10 52.2(7) 34 34
N2 C11 C10 89.2(8) . 34
C13 C11 C10 108.7(8) 34 34
C10 C11 C10 43.2(12) . 34
C12 N1 C12 129.3(8) 34 .
C12 N1 C10 54.8(9) 34 35_655
C12 N1 C10 106.3(8) . 35_655
C12 N1 C10 54.8(9) 34 .
C12 N1 C10 106.3(8) . .
C10 N1 C10 108.2(18) 35_655 .
C12 N1 C10 106.3(8) 34 34
C12 N1 C10 54.8(9) . 34
C10 N1 C10 139.7(13) 35_655 34
C10 N1 C10 56.6(17) . 34
C12 N1 C10 106.3(8) 34 12_655
C12 N1 C10 54.8(9) . 12_655
C10 N1 C10 56.6(17) 35_655 12_655
C10 N1 C10 139.7(13) . 12_655
C10 N1 C10 108.2(18) 34 12_655
C12 N1 Zn1 115.3(4) 34 .
C12 N1 Zn1 115.3(4) . .
C10 N1 Zn1 110.2(7) 35_655 .
C10 N1 Zn1 110.2(7) . .
C10 N1 Zn1 110.2(7) 34 .
C10 N1 Zn1 110.2(7) 12_655 .
C13 N2 C13 146.5(10) 34 .
C13 N2 C11 62.6(7) 34 35_655
C13 N2 C11 106.9(6) . 35_655
C13 N2 C11 62.6(7) 34 .
C13 N2 C11 106.9(6) . .
C11 N2 C11 121.2(14) 35_655 .
C13 N2 C11 106.9(6) 34 34
C13 N2 C11 62.6(7) . 34
C11 N2 C11 145.7(14) 35_655 34
C11 N2 C11 46.2(12) . 34
C13 N2 C11 106.9(6) 34 12_655
C13 N2 C11 62.6(7) . 12_655
C11 N2 C11 46.2(12) 35_655 12_655
C11 N2 C11 145.7(14) . 12_655
C11 N2 C11 121.2(14) 34 12_655
C13 N2 O6 106.8(5) 34 .
C13 N2 O6 106.8(5) . .
C11 N2 O6 107.2(7) 35_655 .
C11 N2 O6 107.2(7) . .
C11 N2 O6 107.2(7) 34 .
C11 N2 O6 107.2(7) 12_655 .
O3 O3 Zn2 112.8(2) 34 .
O3 O3 Zn2 112.8(2) 34 10_655
Zn2 O3 Zn2 91.4(4) . 10_655

loop_
_geom_bond_atom_site_label_1
_geom_bond_atom_site_label_2
_geom_bond_distance
_geom_bond_site_symmetry_2
Zn1 O5 2.067(4) .
Zn1 O1 2.085(2) 34
Zn1 O1 2.085(2) 12_655
Zn1 O1 2.085(2) 35_655
Zn1 O1 2.085(2) .
Zn1 N1 2.206(6) .
Zn2 O5 1.934(2) .
Zn2 O2 1.995(3) 35_655
Zn2 O2 1.995(3) .
Zn2 O6 2.030(5) 38
Zn2 O3 2.259(7) .
Zn2 O3 2.259(7) 10_655
O1 C1 1.219(5) .
O2 C1 1.264(5) .
O5 Zn2 1.934(2) 34
O6 N2 1.436(11) .
O6 Zn2 2.030(5) 42_554
O6 Zn2 2.030(5) 39
C1 C2 1.520(5) .
C2 C7 1.375(6) .
C2 C3 1.388(5) .
C3 C4 1.380(6) .
C3 H3 0.9500 .
C4 C5 1.394(6) .
C4 H4 0.9500 .
C5 C6 1.383(5) .
C5 C8 1.488(5) .
C6 C7 1.403(5) .
C6 H6 0.9500 .
C7 H7 0.9500 .
C8 C9 1.387(5) 2
C8 C9 1.396(5) .
C9 C8 1.387(5) 3
C9 H9 0.9500 .
C12 C10 1.36(2) 12_655
C12 C10 1.36(2) 34
C12 N1 1.465(8) .
C12 C13 1.533(11) .
C10 C10 1.41(4) 34
C10 C12 1.36(2) 34
C10 N1 1.483(12) .
C10 C11 1.62(2) .
C10 C11 2.04(2) 34
C13 N2 1.324(9) .
C13 C11 1.416(13) 12_655
C13 C11 1.416(13) 34
C11 C11 1.10(3) 34
C11 N2 1.399(15) .
C11 C13 1.416(13) 34
C11 C10 2.04(2) 34
N1 C12 1.465(8) 34
N1 C10 1.483(12) 35_655
N1 C10 1.483(12) 34
N1 C10 1.483(12) 12_655
N2 C13 1.324(9) 34
N2 C11 1.399(15) 35_655
N2 C11 1.399(15) 34
N2 C11 1.399(15) 12_655
O3 O3 1.711(19) 34
O3 Zn2 2.259(7) 10_655

loop_
_geom_torsion_atom_site_label_1
_geom_torsion_atom_site_label_2
_geom_torsion_atom_site_label_3
_geom_torsion_atom_site_label_4
_geom_torsion
_geom_torsion_site_symmetry_1
_geom_torsion_site_symmetry_4
O5 Zn1 O1 C1 12.4(4) . .
O1 Zn1 O1 C1 103.1(4) 34 .
O1 Zn1 O1 C1 -167.6(4) 12_655 .
O1 Zn1 O1 C1 -78.3(4) 35_655 .
N1 Zn1 O1 C1 -167.6(4) . .
O5 Zn2 O2 C1 -32.2(4) . .
O2 Zn2 O2 C1 66.7(5) 35_655 .
O6 Zn2 O2 C1 169.1(4) 38 .
O3 Zn2 O2 C1 -120.6(5) . .
O3 Zn2 O2 C1 -137.0(9) 10_655 .
O2 Zn2 O5 Zn2 126.55(12) 35_655 34
O2 Zn2 O5 Zn2 -126.55(12) . 34
O6 Zn2 O5 Zn2 0.0 38 34
O3 Zn2 O5 Zn2 -35.5(3) . 34
O3 Zn2 O5 Zn2 35.5(3) 10_655 34
O2 Zn2 O5 Zn1 -53.45(12) 35_655 .
O2 Zn2 O5 Zn1 53.45(12) . .
O6 Zn2 O5 Zn1 180.0 38 .
O3 Zn2 O5 Zn1 144.5(3) . .
O3 Zn2 O5 Zn1 -144.5(3) 10_655 .
O1 Zn1 O5 Zn2 45.24(9) 34 34
O1 Zn1 O5 Zn2 -45.24(9) 12_655 34
O1 Zn1 O5 Zn2 -134.76(9) 35_655 34
O1 Zn1 O5 Zn2 134.76(9) . 34
N1 Zn1 O5 Zn2 0(59) . 34
O1 Zn1 O5 Zn2 -134.76(9) 34 .
O1 Zn1 O5 Zn2 134.76(9) 12_655 .
O1 Zn1 O5 Zn2 45.24(9) 35_655 .
O1 Zn1 O5 Zn2 -45.24(9) . .
N1 Zn1 O5 Zn2 0(60) . .
Zn1 O1 C1 O2 10.7(8) . .
Zn1 O1 C1 C2 -170.8(3) . .
Zn2 O2 C1 O1 1.0(7) . .
Zn2 O2 C1 C2 -177.6(3) . .
O1 C1 C2 C7 164.5(4) . .
O2 C1 C2 C7 -16.8(6) . .
O1 C1 C2 C3 -13.5(6) . .
O2 C1 C2 C3 165.2(4) . .
C7 C2 C3 C4 1.4(7) . .
C1 C2 C3 C4 179.4(4) . .
C2 C3 C4 C5 -2.7(8) . .
C3 C4 C5 C6 2.4(7) . .
C3 C4 C5 C8 -179.6(5) . .
C4 C5 C6 C7 -0.7(7) . .
C8 C5 C6 C7 -178.7(4) . .
C3 C2 C7 C6 0.3(7) . .
C1 C2 C7 C6 -177.8(4) . .
C5 C6 C7 C2 -0.6(7) . .
C6 C5 C8 C9 -148.3(5) . 2
C4 C5 C8 C9 33.8(7) . 2
C6 C5 C8 C9 31.5(7) . .
C4 C5 C8 C9 -146.4(5) . .
C9 C8 C9 C8 -1.8(11) 2 3
C5 C8 C9 C8 178.4(3) . 3
C10 C12 C13 N2 -62.5(7) 12_655 .
C10 C12 C13 N2 62.5(7) 34 .
N1 C12 C13 N2 0.0 . .
C10 C12 C13 C11 -3.1(10) 12_655 12_655
C10 C12 C13 C11 122.0(10) 34 12_655
N1 C12 C13 C11 59.4(7) . 12_655
C10 C12 C13 C11 -122.0(10) 12_655 34
C10 C12 C13 C11 3.1(10) 34 34
N1 C12 C13 C11 -59.4(7) . 34
C10 C10 C11 C11 0.000(2) 34 34
C12 C10 C11 C11 117.6(7) 34 34
N1 C10 C11 C11 57.9(12) . 34
C10 C10 C11 N2 -67.5(8) 34 .
C12 C10 C11 N2 50.1(12) 34 .
N1 C10 C11 N2 -9.6(18) . .
C11 C10 C11 N2 -67.5(8) 34 .
C10 C10 C11 C13 -120.5(7) 34 34
C12 C10 C11 C13 -2.9(10) 34 34
N1 C10 C11 C13 -62.6(14) . 34
C11 C10 C11 C13 -120.5(7) 34 34
C12 C10 C11 C10 117.6(7) 34 34
N1 C10 C11 C10 57.9(12) . 34
C11 C10 C11 C10 0.000(2) 34 34
C10 C12 N1 C12 82.4(8) 12_655 34
C10 C12 N1 C12 -82.4(8) 34 34
C13 C12 N1 C12 0.0 . 34
C10 C12 N1 C10 24.8(9) 12_655 35_655
C10 C12 N1 C10 -139.9(13) 34 35_655
C13 C12 N1 C10 -57.6(9) . 35_655
C10 C12 N1 C10 139.9(13) 12_655 .
C10 C12 N1 C10 -24.8(9) 34 .
C13 C12 N1 C10 57.6(9) . .
C10 C12 N1 C10 164.7(15) 12_655 34
C13 C12 N1 C10 82.4(8) . 34
C10 C12 N1 C10 -164.7(15) 34 12_655
C13 C12 N1 C10 -82.4(8) . 12_655
C10 C12 N1 Zn1 -97.6(8) 12_655 .
C10 C12 N1 Zn1 97.6(8) 34 .
C13 C12 N1 Zn1 180.0 . .
C10 C10 N1 C12 151.2(5) 34 34
C11 C10 N1 C12 77.9(13) . 34
C11 C10 N1 C12 104.8(10) 34 34
C10 C10 N1 C12 24.2(4) 34 .
C12 C10 N1 C12 -127.0(9) 34 .
C11 C10 N1 C12 -49.1(15) . .
C11 C10 N1 C12 -22.2(10) 34 .
C10 C10 N1 C10 138.1(11) 34 35_655
C12 C10 N1 C10 -13.1(13) 34 35_655
C11 C10 N1 C10 64.8(18) . 35_655
C11 C10 N1 C10 91.7(13) 34 35_655
C12 C10 N1 C10 -151.2(5) 34 34
C11 C10 N1 C10 -73.3(15) . 34
C11 C10 N1 C10 -46.4(10) 34 34
C10 C10 N1 C10 78.6(6) 34 12_655
C12 C10 N1 C10 -72.6(6) 34 12_655
C11 C10 N1 C10 5.3(10) . 12_655
C11 C10 N1 C10 32.2(6) 34 12_655
C10 C10 N1 Zn1 -101.4(6) 34 .
C12 C10 N1 Zn1 107.4(6) 34 .
C11 C10 N1 Zn1 -174.7(10) . .
C11 C10 N1 Zn1 -147.8(6) 34 .
O5 Zn1 N1 C12 0(100) . 34
O1 Zn1 N1 C12 -45.24(9) 34 34
O1 Zn1 N1 C12 45.24(9) 12_655 34
O1 Zn1 N1 C12 134.76(9) 35_655 34
O1 Zn1 N1 C12 -134.76(9) . 34
O5 Zn1 N1 C12 0(100) . .
O1 Zn1 N1 C12 134.76(9) 34 .
O1 Zn1 N1 C12 -134.76(9) 12_655 .
O1 Zn1 N1 C12 -45.24(9) 35_655 .
O1 Zn1 N1 C12 45.24(9) . .
O5 Zn1 N1 C10 0(100) . 35_655
O1 Zn1 N1 C10 14.4(9) 34 35_655
O1 Zn1 N1 C10 104.9(9) 12_655 35_655
O1 Zn1 N1 C10 -165.6(9) 35_655 35_655
O1 Zn1 N1 C10 -75.1(9) . 35_655
O5 Zn1 N1 C10 0(100) . .
O1 Zn1 N1 C10 -104.9(9) 34 .
O1 Zn1 N1 C10 -14.4(9) 12_655 .
O1 Zn1 N1 C10 75.1(9) 35_655 .
O1 Zn1 N1 C10 165.6(9) . .
O5 Zn1 N1 C10 0(100) . 34
O1 Zn1 N1 C10 -165.6(9) 34 34
O1 Zn1 N1 C10 -75.1(9) 12_655 34
O1 Zn1 N1 C10 14.4(9) 35_655 34
O1 Zn1 N1 C10 104.9(9) . 34
O5 Zn1 N1 C10 0(100) . 12_655
O1 Zn1 N1 C10 75.1(9) 34 12_655
O1 Zn1 N1 C10 165.6(9) 12_655 12_655
O1 Zn1 N1 C10 -104.9(9) 35_655 12_655
O1 Zn1 N1 C10 -14.4(9) . 12_655
C11 C13 N2 C13 -79.0(7) 12_655 34
C11 C13 N2 C13 79.0(7) 34 34
C12 C13 N2 C13 0.000(1) . 34
C11 C13 N2 C11 -13.4(5) 12_655 35_655
C11 C13 N2 C11 144.6(14) 34 35_655
C12 C13 N2 C11 65.6(8) . 35_655
C11 C13 N2 C11 -144.6(14) 12_655 .
C11 C13 N2 C11 13.4(5) 34 .
C12 C13 N2 C11 -65.6(8) . .
C11 C13 N2 C11 -158.0(14) 12_655 34
C12 C13 N2 C11 -79.0(7) . 34
C11 C13 N2 C11 158.0(14) 34 12_655
C12 C13 N2 C11 79.0(7) . 12_655
C11 C13 N2 O6 101.0(7) 12_655 .
C11 C13 N2 O6 -101.0(7) 34 .
C12 C13 N2 O6 180.0 . .
C11 C11 N2 C13 -162.1(5) 34 34
C10 C11 N2 C13 -74.1(13) . 34
C10 C11 N2 C13 -113.3(9) 34 34
C11 C11 N2 C13 -16.6(5) 34 .
C13 C11 N2 C13 145.5(10) 34 .
C10 C11 N2 C13 71.4(13) . .
C10 C11 N2 C13 32.2(9) 34 .
C11 C11 N2 C11 -139.2(13) 34 35_655
C13 C11 N2 C11 22.9(13) 34 35_655
C10 C11 N2 C11 -51.2(17) . 35_655
C10 C11 N2 C11 -90.4(11) 34 35_655
C13 C11 N2 C11 162.1(5) 34 34
C10 C11 N2 C11 88.0(12) . 34
C10 C11 N2 C11 48.7(8) 34 34
C11 C11 N2 C11 -82.4(4) 34 12_655
C13 C11 N2 C11 79.6(6) 34 12_655
C10 C11 N2 C11 5.6(10) . 12_655
C10 C11 N2 C11 -33.7(5) 34 12_655
C11 C11 N2 O6 97.6(4) 34 .
C13 C11 N2 O6 -100.4(6) 34 .
C10 C11 N2 O6 -174.4(10) . .
C10 C11 N2 O6 146.3(5) 34 .
Zn2 O6 N2 C13 -90.0 42_554 34
Zn2 O6 N2 C13 90.0 39 34
Zn2 O6 N2 C13 90.0 42_554 .
Zn2 O6 N2 C13 -90.0 39 .
Zn2 O6 N2 C11 -155.8(6) 42_554 35_655
Zn2 O6 N2 C11 24.2(6) 39 35_655
Zn2 O6 N2 C11 -24.2(6) 42_554 .
Zn2 O6 N2 C11 155.8(6) 39 .
Zn2 O6 N2 C11 24.2(6) 42_554 34
Zn2 O6 N2 C11 -155.8(6) 39 34
Zn2 O6 N2 C11 155.8(6) 42_554 12_655
Zn2 O6 N2 C11 -24.2(6) 39 12_655
O5 Zn2 O3 O3 16.23(11) . 34
O2 Zn2 O3 O3 -89.8(8) 35_655 34
O2 Zn2 O3 O3 112.92(14) . 34
O6 Zn2 O3 O3 -147.8(2) 38 34
O3 Zn2 O3 O3 -72.53(17) 10_655 34
O5 Zn2 O3 Zn2 131.8(3) . 10_655
O2 Zn2 O3 Zn2 25.8(11) 35_655 10_655
O2 Zn2 O3 Zn2 -131.5(3) . 10_655
O6 Zn2 O3 Zn2 -32.2(2) 38 10_655
O3 Zn2 O3 Zn2 43.1(4) 10_655 10_655

loop_
_platon_squeeze_void_nr
_platon_squeeze_void_average_x
_platon_squeeze_void_average_y
_platon_squeeze_void_average_z
_platon_squeeze_void_volume
_platon_squeeze_void_count_electrons
1 0.000 0.000 0.000 5564.8 946.1
2 0.500 0.500 0.500 5564.8 946.1
